data_2018032
loop_
_publ_author_name
'Jones, Peter G.'
'Ku\'s, Piotr'

_publ_section_title
;
 A new polymorph of 1,4-dibromo-2,5-dimethylbenzene:
 H&#x00B7;&#x00B7;&#x00B7;Br and Br&#x00B7;&#x00B7;&#x00B7;\p
 <i>versus</i> Br&#x00B7;&#x00B7;&#x00B7;Br interactions
;
_journal_coeditor_code GD3380
_journal_issue 4
_journal_name_full 'Acta Crystallographica Section C'
_journal_page_first o131
_journal_page_last o133
_journal_paper_doi 10.1107/S0108270111008742
_journal_volume 67
_journal_year 2011
_chemical_formula_iupac 'C8 H8 Br2'
_chemical_formula_moiety 'C8 H8 Br2'
_chemical_formula_sum 'C8 H8 Br2'
_chemical_formula_weight 263.96
_chemical_name_systematic
;
1,4-dibromo-2,5-dimethylbenzene
;
_space_group_IT_number 14
_symmetry_cell_setting monoclinic
_symmetry_space_group_name_Hall '-P 2yn'
_symmetry_space_group_name_H-M 'P 1 21/n 1'
_atom_sites_solution_hydrogens geom
_atom_sites_solution_primary direct
_atom_sites_solution_secondary difmap
_audit_creation_method SHELXL97
_cell_angle_alpha 90.00
_cell_angle_beta 98.134(4)
_cell_angle_gamma 90.00
_cell_formula_units_Z 2
_cell_length_a 6.2597(6)
_cell_length_b 10.4820(11)
_cell_length_c 6.4281(6)
_cell_measurement_reflns_used 5832
_cell_measurement_temperature 133(2)
_cell_measurement_theta_max 30.51
_cell_measurement_theta_min 3.20
_cell_volume 417.53(7)
_computing_cell_refinement 'SAINT (Bruker, 1998)'
_computing_data_collection 'SMART (Bruker, 1998)'
_computing_data_reduction 'SAINT (Bruker, 1998)'
_computing_molecular_graphics 'XP (Siemens, 1994)'
_computing_publication_material 'SHELXL97 (Sheldrick, 2008)'
_computing_structure_refinement 'SHELXL97 (Sheldrick, 2008)'
_computing_structure_solution 'SHELXS97 (Sheldrick, 2008)'
_diffrn_ambient_temperature 133(2)
_diffrn_detector_area_resol_mean 8.192
_diffrn_measured_fraction_theta_full 1.000
_diffrn_measured_fraction_theta_max 1.000
_diffrn_measurement_device_type 'Bruker SMART 1000 CCD area-detector'
_diffrn_measurement_method '\f and \w'
_diffrn_radiation_monochromator graphite
_diffrn_radiation_source 'fine-focus sealed tube'
_diffrn_radiation_type MoK\a
_diffrn_radiation_wavelength 0.71073
_diffrn_reflns_av_R_equivalents 0.0209
_diffrn_reflns_av_sigmaI/netI 0.0119
_diffrn_reflns_limit_h_max 8
_diffrn_reflns_limit_h_min -8
_diffrn_reflns_limit_k_max 14
_diffrn_reflns_limit_k_min -14
_diffrn_reflns_limit_l_max 9
_diffrn_reflns_limit_l_min -9
_diffrn_reflns_number 7909
_diffrn_reflns_theta_full 30.00
_diffrn_reflns_theta_max 30.49
_diffrn_reflns_theta_min 3.75
_exptl_absorpt_coefficient_mu 9.627
_exptl_absorpt_correction_T_max 0.3913
_exptl_absorpt_correction_T_min 0.2924
_exptl_absorpt_correction_type multi-scan
_exptl_absorpt_process_details '(SADABS; Bruker, 1998)'
_exptl_crystal_colour colourless
_exptl_crystal_density_diffrn 2.100
_exptl_crystal_density_method 'not measured'
_exptl_crystal_description irregular
_exptl_crystal_F_000 252
_exptl_crystal_size_max 0.20
_exptl_crystal_size_mid 0.15
_exptl_crystal_size_min 0.12
_refine_diff_density_max 0.626
_refine_diff_density_min -0.463
_refine_ls_extinction_method none
_refine_ls_goodness_of_fit_ref 1.132
_refine_ls_hydrogen_treatment constr
_refine_ls_matrix_type full
_refine_ls_number_parameters 47
_refine_ls_number_reflns 1269
_refine_ls_number_restraints 0
_refine_ls_restrained_S_all 1.132
_refine_ls_R_factor_all 0.0198
_refine_ls_R_factor_gt 0.0187
_refine_ls_shift/su_max 0.001
_refine_ls_shift/su_mean 0.000
_refine_ls_structure_factor_coef Fsqd
_refine_ls_weighting_details 'calc w = 1/[\s^2^(Fo^2^)+(0.0241P)^2^+0.4037P] where P=(Fo^2^+2Fc^2^)/3'
_refine_ls_weighting_scheme calc
_refine_ls_wR_factor_gt 0.0504
_refine_ls_wR_factor_ref 0.0508
_reflns_number_gt 1214
_reflns_number_total 1269
_reflns_threshold_expression I>2\s(I)
_cod_data_source_file gd3380.cif
_cod_data_source_block I
_cod_original_sg_symbol_H-M 'P 21/n'
_cod_database_code 2018032
_cod_database_fobs_code 2018032

loop_
_symmetry_equiv_pos_as_xyz
'x, y, z'
'-x+1/2, y+1/2, -z+1/2'
'-x, -y, -z'
'x-1/2, -y-1/2, z-1/2'

loop_
_atom_site_type_symbol
_atom_site_label
_atom_site_fract_x
_atom_site_fract_y
_atom_site_fract_z
_atom_site_U_iso_or_equiv
_atom_site_adp_type
_atom_site_calc_flag
_atom_site_refinement_flags
_atom_site_occupancy
_atom_site_disorder_assembly
_atom_site_disorder_group
Br Br1 0.67598(3) 0.269096(18) 0.32055(3) 0.02107(7) Uani d . 1 . .
C C1 0.5701(3) 0.40421(15) 0.1370(2) 0.0147(3) Uani d . 1 . .
C C2 0.3763(3) 0.46429(16) 0.1617(2) 0.0147(3) Uani d . 1 . .
C C3 0.3091(3) 0.56219(15) 0.0196(3) 0.0152(3) Uani d . 1 . .
H H3 0.1787 0.6064 0.0304 0.018 Uiso calc R 1 . .
C C4 0.2409(3) 0.42605(17) 0.3321(3) 0.0175(3) Uani d . 1 . .
H H4A 0.1181 0.4844 0.3288 0.021 Uiso calc R 1 . .
H H4B 0.3300 0.4306 0.4701 0.021 Uiso calc R 1 . .
H H4C 0.1878 0.3387 0.3065 0.021 Uiso calc R 1 . .

loop_
_atom_site_aniso_label
_atom_site_aniso_U_11
_atom_site_aniso_U_22
_atom_site_aniso_U_33
_atom_site_aniso_U_12
_atom_site_aniso_U_13
_atom_site_aniso_U_23
Br1 0.02050(10) 0.02010(11) 0.02220(11) 0.00190(6) 0.00156(7) 0.00761(6)
C1 0.0157(7) 0.0131(7) 0.0148(7) -0.0005(5) 0.0002(5) 0.0014(5)
C2 0.0157(7) 0.0146(7) 0.0136(6) -0.0019(6) 0.0019(5) -0.0013(5)
C3 0.0142(7) 0.0148(7) 0.0166(7) 0.0001(5) 0.0025(5) -0.0015(5)
C4 0.0142(7) 0.0216(8) 0.0174(7) -0.0014(6) 0.0046(5) -0.0025(6)

loop_
_atom_type_symbol
_atom_type_description
_atom_type_scat_dispersion_real
_atom_type_scat_dispersion_imag
_atom_type_scat_source
C C 0.0033 0.0016 'International Tables Vol C Tables 4.2.6.8 and 6.1.1.4'
H H 0.0000 0.0000 'International Tables Vol C Tables 4.2.6.8 and 6.1.1.4'
Br Br -0.2901 2.4595 'International Tables Vol C Tables 4.2.6.8 and 6.1.1.4'

loop_
_geom_angle_atom_site_label_1
_geom_angle_atom_site_label_2
_geom_angle_atom_site_label_3
_geom_angle_site_symmetry_1
_geom_angle_site_symmetry_3
_geom_angle
_geom_angle_publ_flag
C3 C1 C2 3_665 . 122.68(15) y
C3 C1 Br1 3_665 . 117.48(12) ?
C2 C1 Br1 . . 119.84(12) ?
C1 C2 C3 . . 116.27(14) y
C1 C2 C4 . . 122.80(14) ?
C3 C2 C4 . . 120.92(15) ?
C1 C3 C2 3_665 . 121.05(15) y
C1 C3 H3 3_665 . 119.5 ?
C2 C3 H3 . . 119.5 ?
C2 C4 H4A . . 109.5 ?
C2 C4 H4B . . 109.5 ?
H4A C4 H4B . . 109.5 ?
C2 C4 H4C . . 109.5 ?
H4A C4 H4C . . 109.5 ?
H4B C4 H4C . . 109.5 ?

loop_
_geom_bond_atom_site_label_1
_geom_bond_atom_site_label_2
_geom_bond_site_symmetry_2
_geom_bond_distance
_geom_bond_publ_flag
Br1 C1 . 1.9016(16) ?
C1 C3 3_665 1.387(2) ?
C1 C2 . 1.396(2) ?
C2 C3 . 1.399(2) ?
C2 C4 . 1.530(2) ?
C3 H3 . 0.9500 ?
C4 H4A . 0.9800 ?
C4 H4B . 0.9800 ?
C4 H4C . 0.9800 ?

loop_
_geom_hbond_atom_site_label_D
_geom_hbond_atom_site_label_H
_geom_hbond_atom_site_label_A
_geom_hbond_site_symmetry_A
_geom_hbond_distance_DH
_geom_hbond_distance_HA
_geom_hbond_distance_DA
_geom_hbond_angle_DHA
C3 H3 Br1 2 0.95 3.06 3.9829(16) 164.7

loop_
_geom_torsion_atom_site_label_1
_geom_torsion_atom_site_label_2
_geom_torsion_atom_site_label_3
_geom_torsion_atom_site_label_4
_geom_torsion_site_symmetry_1
_geom_torsion_site_symmetry_2
_geom_torsion_site_symmetry_3
_geom_torsion_site_symmetry_4
_geom_torsion
_geom_torsion_publ_flag
C3 C1 C2 C3 3_665 . . . -0.4(3) ?
Br1 C1 C2 C3 . . . . -179.64(12) ?
C3 C1 C2 C4 3_665 . . . 179.01(15) ?
Br1 C1 C2 C4 . . . . -0.2(2) ?
C1 C2 C3 C1 . . . 3_665 0.4(3) ?
C4 C2 C3 C1 . . . 3_665 -179.03(15) ?
